data_4036206
loop_
_publ_author_name
'Gatineau, David'
'Nguyen, Duc Hanh'
'H\'erault, Damien'
'Vanthuyne, Nicolas'
'Leclaire, Julien'
'Giordano, Laurent'
'Buono, G\'erard'

_publ_section_title
;
 H-adamantylphosphinates as universal precursors of P-stereogenic
 compounds.
;
_journal_issue 8
_journal_name_full 'The Journal of organic chemistry'
_journal_page_first 4132
_journal_page_last 4141
_journal_paper_doi 10.1021/acs.joc.5b00548
_journal_volume 80
_journal_year 2015
_chemical_absolute_configuration ad
_chemical_compound_source 'synthesis as described'
_chemical_formula_moiety 'C17 H23 O3 P1'
_chemical_formula_sum 'C17 H23 O3 P'
_chemical_formula_weight 306.32
_space_group_IT_number 4
_space_group_name_Hall 'P 2yb'
_space_group_name_H-M_alt 'P 1 21 1'
_symmetry_cell_setting monoclinic
_symmetry_Int_Tables_number 4
_symmetry_space_group_name_Hall 'P 2yb'
_symmetry_space_group_name_H-M 'P 1 21 1'
_atom_sites_solution_hydrogens geom
_atom_sites_solution_primary direct
_atom_sites_solution_secondary difmap
_audit_conform_dict_location ftp://ftp.iucr.org/pub/cif_core.dic
_audit_conform_dict_name cif_core.dic
_audit_conform_dict_version 2.4
_audit_creation_date 2013-06-04T15:02:28-00:00
_audit_creation_method 'WinGX routine CIF_UPDATE'
_cell_angle_alpha 90
_cell_angle_beta 104.009(1)
_cell_angle_gamma 90
_cell_formula_units_Z 2
_cell_length_a 6.5151(1)
_cell_length_b 10.6435(2)
_cell_length_c 11.8462(3)
_cell_measurement_reflns_used 15494
_cell_measurement_temperature 293(2)
_cell_measurement_theta_max 29.02
_cell_measurement_theta_min 3.55
_cell_measurement_wavelength 0.71073
_cell_volume 797.02(3)
_computing_molecular_graphics 'Ortep-3 for Windows (Farrugia, 1997)'
_computing_publication_material 'WinGX publication routines (Farrugia, 1999)'
_computing_structure_refinement 'SHELXL-97 (Sheldrick, 2008)'
_diffrn_ambient_temperature 293(2)
_diffrn_measured_fraction_theta_full 0.99
_diffrn_measured_fraction_theta_max 0.957
_diffrn_measurement_device_type KappaCCD
_diffrn_measurement_method 'Omega + Phi scan'
_diffrn_radiation_monochromator graphite
_diffrn_radiation_probe x-ray
_diffrn_radiation_type MoK\a
_diffrn_radiation_wavelength 0.71073
_diffrn_reflns_av_R_equivalents 0.045
_diffrn_reflns_av_unetI/netI 0.0384
_diffrn_reflns_limit_h_max 8
_diffrn_reflns_limit_h_min -8
_diffrn_reflns_limit_k_max 12
_diffrn_reflns_limit_k_min -13
_diffrn_reflns_limit_l_max 15
_diffrn_reflns_limit_l_min -16
_diffrn_reflns_number 15494
_diffrn_reflns_theta_full 25
_diffrn_reflns_theta_max 29.02
_diffrn_reflns_theta_min 3.55
_diffrn_standards_number 0
_exptl_absorpt_coefficient_mu 0.18
_exptl_absorpt_correction_type none
_exptl_crystal_colour colourless
_exptl_crystal_density_diffrn 1.276
_exptl_crystal_density_method 'not measured'
_exptl_crystal_description prism
_exptl_crystal_F_000 328
_exptl_crystal_size_max 0.5
_exptl_crystal_size_mid 0.4
_exptl_crystal_size_min 0.08
_refine_diff_density_max 0.172
_refine_diff_density_min -0.225
_refine_diff_density_rms 0.037
_refine_ls_abs_structure_details 'Flack H D (1983); 1857 Friedel pairs, Acta Cryst. A39, 876-881'
_refine_ls_abs_structure_Flack 0.00(8)
_refine_ls_extinction_method none
_refine_ls_goodness_of_fit_ref 1.059
_refine_ls_hydrogen_treatment constr
_refine_ls_matrix_type full
_refine_ls_number_parameters 190
_refine_ls_number_reflns 3991
_refine_ls_number_restraints 1
_refine_ls_restrained_S_all 1.059
_refine_ls_R_factor_all 0.0559
_refine_ls_R_factor_gt 0.0377
_refine_ls_shift/su_max 0
_refine_ls_shift/su_mean 0
_refine_ls_structure_factor_coef Fsqd
_refine_ls_weighting_details 'calc w=1/[\s^2^(Fo^2^)+(0.0379P)^2^+0.1305P] where P=(Fo^2^+2Fc^2^)/3'
_refine_ls_weighting_scheme calc
_refine_ls_wR_factor_gt 0.0816
_refine_ls_wR_factor_ref 0.0899
_reflns_number_gt 3276
_reflns_number_total 3991
_reflns_threshold_expression >2\s(I)
_cod_data_source_file jo5b00548_si_002.cif
_cod_data_source_block CCDC1048715
_cod_original_sg_symbol_H-M 'P 21'
_cod_original_formula_sum 'C17 H23 O3 P1'
_cod_database_code 4036206

loop_
_symmetry_equiv_pos_as_xyz
'x, y, z'
'-x, y+1/2, -z'

loop_
_atom_site_label
_atom_site_type_symbol
_atom_site_fract_x
_atom_site_fract_y
_atom_site_fract_z
_atom_site_U_iso_or_equiv
_atom_site_adp_type
_atom_site_occupancy
_atom_site_symmetry_multiplicity
_atom_site_calc_flag
_atom_site_refinement_flags
C1 C 0.8189(3) 0.26942(16) 0.73337(14) 0.0360(4) Uani 1 1 d .
C2 C 0.6016(3) 0.2807(2) 0.65106(17) 0.0509(5) Uani 1 1 d .
H2A H 0.5007 0.3115 0.6928 0.061 Uiso 1 1 calc R
H2B H 0.5543 0.199 0.6187 0.061 Uiso 1 1 calc R
C3 C 0.6150(4) 0.3725(3) 0.55281(19) 0.0628(6) Uani 1 1 d .
H3 H 0.4749 0.3815 0.4996 0.075 Uiso 1 1 calc R
C4 C 0.7703(4) 0.3196(3) 0.4864(2) 0.0708(7) Uani 1 1 d .
H4A H 0.7218 0.238 0.4541 0.085 Uiso 1 1 calc R
H4B H 0.7779 0.3753 0.4227 0.085 Uiso 1 1 calc R
C5 C 0.9880(4) 0.3071(2) 0.56892(19) 0.0566(6) Uani 1 1 d .
H5 H 1.0882 0.274 0.5266 0.068 Uiso 1 1 calc R
C6 C 0.9765(3) 0.21736(18) 0.66916(18) 0.0480(5) Uani 1 1 d .
H6A H 0.932 0.1346 0.6385 0.058 Uiso 1 1 calc R
H6B H 1.115 0.2098 0.7222 0.058 Uiso 1 1 calc R
C7 C 0.8950(3) 0.39637(17) 0.78564(17) 0.0423(4) Uani 1 1 d .
H7A H 1.0334 0.3879 0.8386 0.051 Uiso 1 1 calc R
H7B H 0.7978 0.4288 0.8289 0.051 Uiso 1 1 calc R
C8 C 0.9071(3) 0.4871(2) 0.6863(2) 0.0526(5) Uani 1 1 d .
H8 H 0.9555 0.5696 0.7187 0.063 Uiso 1 1 calc R
C9 C 1.0632(4) 0.4352(2) 0.6203(2) 0.0620(6) Uani 1 1 d .
H9A H 1.074 0.4926 0.5584 0.074 Uiso 1 1 calc R
H9B H 1.2022 0.4272 0.6727 0.074 Uiso 1 1 calc R
C10 C 0.6903(4) 0.4997(2) 0.6051(2) 0.0641(7) Uani 1 1 d .
H10A H 0.6959 0.5586 0.5435 0.077 Uiso 1 1 calc R
H10B H 0.5916 0.5318 0.6476 0.077 Uiso 1 1 calc R
C11 C 0.9249(3) 0.24267(16) 1.04992(15) 0.0374(4) Uani 1 1 d .
C12 C 0.8877(3) 0.32281(18) 1.13581(18) 0.0492(5) Uani 1 1 d .
H12 H 0.7526 0.3548 1.1299 0.059 Uiso 1 1 calc R
C13 C 1.0503(4) 0.3551(2) 1.22976(19) 0.0591(6) Uani 1 1 d .
H13 H 1.0246 0.4085 1.287 0.071 Uiso 1 1 calc R
C14 C 1.2501(4) 0.3082(2) 1.2385(2) 0.0588(6) Uani 1 1 d .
H14 H 1.3593 0.3305 1.3017 0.071 Uiso 1 1 calc R
C15 C 1.2904(4) 0.2287(2) 1.15504(19) 0.0535(5) Uani 1 1 d .
H15 H 1.4257 0.1967 1.1621 0.064 Uiso 1 1 calc R
C16 C 1.1281(3) 0.1967(2) 1.06041(15) 0.0438(4) Uani 1 1 d .
H16 H 1.1556 0.1439 1.0033 0.053 Uiso 1 1 calc R
C17 C 0.6530(3) 0.03385(17) 0.95648(18) 0.0458(4) Uani 1 1 d .
H17A H 0.5432 0.0031 0.8917 0.055 Uiso 1 1 calc R
H17B H 0.7785 -0.0171 0.9619 0.055 Uiso 1 1 calc R
O1 O 0.5261(2) 0.28004(12) 0.91682(12) 0.0480(3) Uani 1 1 d .
O2 O 0.8078(2) 0.17634(11) 0.82293(11) 0.0429(3) Uani 1 1 d .
O3 O 0.5855(3) 0.02401(14) 1.05980(14) 0.0612(4) Uani 1 1 d .
H3A H 0.54 -0.047 1.0653 0.092 Uiso 1 1 calc R
P1 P 0.71123(7) 0.19587(4) 0.93190(4) 0.03727(11) Uani 1 1 d .

loop_
_atom_site_aniso_label
_atom_site_aniso_U_11
_atom_site_aniso_U_22
_atom_site_aniso_U_33
_atom_site_aniso_U_23
_atom_site_aniso_U_13
_atom_site_aniso_U_12
C1 0.0397(10) 0.0353(9) 0.0344(9) 0.0006(7) 0.0115(7) -0.0001(7)
C2 0.0402(11) 0.0678(13) 0.0438(10) -0.0048(9) 0.0084(9) -0.0065(9)
C3 0.0468(12) 0.0967(18) 0.0413(11) 0.0072(11) 0.0036(9) 0.0120(12)
C4 0.0790(17) 0.0935(19) 0.0428(12) 0.0040(11) 0.0203(12) 0.0050(14)
C5 0.0602(13) 0.0635(14) 0.0551(13) 0.0075(10) 0.0314(11) 0.0116(11)
C6 0.0531(11) 0.0442(12) 0.0524(11) -0.0003(8) 0.0237(9) 0.0072(8)
C7 0.0435(10) 0.0367(9) 0.0458(10) -0.0016(7) 0.0093(8) -0.0006(7)
C8 0.0583(13) 0.0386(10) 0.0655(14) 0.0082(9) 0.0243(11) 0.0029(9)
C9 0.0550(14) 0.0596(13) 0.0795(16) 0.0201(12) 0.0322(12) 0.0039(10)
C10 0.0692(15) 0.0655(15) 0.0627(15) 0.0254(11) 0.0257(12) 0.0236(12)
C11 0.0463(10) 0.0288(8) 0.0416(9) 0.0009(6) 0.0192(8) -0.0015(7)
C12 0.0573(12) 0.0414(10) 0.0546(12) -0.0097(8) 0.0244(10) -0.0015(9)
C13 0.0849(17) 0.0520(12) 0.0454(11) -0.0140(9) 0.0255(11) -0.0146(11)
C14 0.0660(14) 0.0621(14) 0.0453(12) 0.0021(10) 0.0074(11) -0.0202(11)
C15 0.0531(12) 0.0553(13) 0.0523(11) 0.0089(8) 0.0133(10) -0.0055(9)
C16 0.0500(10) 0.0372(8) 0.0479(9) 0.0027(9) 0.0188(8) 0.0018(10)
C17 0.0559(12) 0.0339(9) 0.0527(11) -0.0037(8) 0.0228(9) -0.0051(8)
O1 0.0488(8) 0.0414(7) 0.0571(8) 0.0004(6) 0.0196(7) 0.0093(6)
O2 0.0576(8) 0.0338(7) 0.0418(6) 0.0000(5) 0.0212(6) 0.0041(5)
O3 0.0876(12) 0.0397(7) 0.0706(10) -0.0001(7) 0.0471(9) -0.0074(7)
P1 0.0435(2) 0.02893(19) 0.0428(2) -0.00083(19) 0.01725(17) 0.0009(2)

loop_
_atom_type_symbol
_atom_type_description
_atom_type_scat_dispersion_real
_atom_type_scat_dispersion_imag
_atom_type_scat_source
C C 0.0033 0.0016 'International Tables Vol C Tables 4.2.6.8 and 6.1.1.4'
H H 0 0 'International Tables Vol C Tables 4.2.6.8 and 6.1.1.4'
O O 0.0106 0.006 'International Tables Vol C Tables 4.2.6.8 and 6.1.1.4'
P P 0.1023 0.0942 'International Tables Vol C Tables 4.2.6.8 and 6.1.1.4'

loop_
_geom_angle_atom_site_label_1
_geom_angle_atom_site_label_2
_geom_angle_atom_site_label_3
_geom_angle
O2 C1 C2 108.48(14)
O2 C1 C7 112.00(13)
C2 C1 C7 110.70(16)
O2 C1 C6 105.84(14)
C2 C1 C6 110.19(15)
C7 C1 C6 109.53(16)
C1 C2 C3 108.77(16)
C1 C2 H2A 109.9
C3 C2 H2A 109.9
C1 C2 H2B 109.9
C3 C2 H2B 109.9
H2A C2 H2B 108.3
C10 C3 C4 110.4(2)
C10 C3 C2 109.20(18)
C4 C3 C2 108.7(2)
C10 C3 H3 109.5
C4 C3 H3 109.5
C2 C3 H3 109.5
C5 C4 C3 109.33(18)
C5 C4 H4A 109.8
C3 C4 H4A 109.8
C5 C4 H4B 109.8
C3 C4 H4B 109.8
H4A C4 H4B 108.3
C4 C5 C9 109.7(2)
C4 C5 C6 109.80(19)
C9 C5 C6 108.53(18)
C4 C5 H5 109.6
C9 C5 H5 109.6
C6 C5 H5 109.6
C1 C6 C5 108.90(16)
C1 C6 H6A 109.9
C5 C6 H6A 109.9
C1 C6 H6B 109.9
C5 C6 H6B 109.9
H6A C6 H6B 108.3
C1 C7 C8 108.56(16)
C1 C7 H7A 110
C8 C7 H7A 110
C1 C7 H7B 110
C8 C7 H7B 110
H7A C7 H7B 108.4
C10 C8 C9 110.0(2)
C10 C8 C7 109.24(17)
C9 C8 C7 109.15(17)
C10 C8 H8 109.5
C9 C8 H8 109.5
C7 C8 H8 109.5
C5 C9 C8 109.73(18)
C5 C9 H9A 109.7
C8 C9 H9A 109.7
C5 C9 H9B 109.7
C8 C9 H9B 109.7
H9A C9 H9B 108.2
C8 C10 C3 109.92(18)
C8 C10 H10A 109.7
C3 C10 H10A 109.7
C8 C10 H10B 109.7
C3 C10 H10B 109.7
H10A C10 H10B 108.2
C16 C11 C12 118.73(19)
C16 C11 P1 121.12(14)
C12 C11 P1 120.11(15)
C13 C12 C11 120.4(2)
C13 C12 H12 119.8
C11 C12 H12 119.8
C14 C13 C12 119.9(2)
C14 C13 H13 120.1
C12 C13 H13 120.1
C15 C14 C13 120.8(2)
C15 C14 H14 119.6
C13 C14 H14 119.6
C14 C15 C16 119.5(2)
C14 C15 H15 120.2
C16 C15 H15 120.2
C15 C16 C11 120.70(19)
C15 C16 H16 119.7
C11 C16 H16 119.7
O3 C17 P1 109.58(12)
O3 C17 H17A 109.8
P1 C17 H17A 109.8
O3 C17 H17B 109.8
P1 C17 H17B 109.8
H17A C17 H17B 108.2
C1 O2 P1 126.95(10)
C17 O3 H3A 109.5
O1 P1 O2 117.10(8)
O1 P1 C11 112.55(9)
O2 P1 C11 106.67(8)
O1 P1 C17 113.67(9)
O2 P1 C17 98.45(8)
C11 P1 C17 107.11(9)

loop_
_geom_bond_atom_site_label_1
_geom_bond_atom_site_label_2
_geom_bond_distance
C1 O2 1.466(2)
C1 C2 1.517(3)
C1 C7 1.519(2)
C1 C6 1.523(2)
C2 C3 1.538(3)
C2 H2A 0.97
C2 H2B 0.97
C3 C10 1.520(4)
C3 C4 1.532(3)
C3 H3 0.98
C4 C5 1.521(3)
C4 H4A 0.97
C4 H4B 0.97
C5 C9 1.525(4)
C5 C6 1.539(3)
C5 H5 0.98
C6 H6A 0.97
C6 H6B 0.97
C7 C8 1.539(3)
C7 H7A 0.97
C7 H7B 0.97
C8 C10 1.510(3)
C8 C9 1.529(3)
C8 H8 0.98
C9 H9A 0.97
C9 H9B 0.97
C10 H10A 0.97
C10 H10B 0.97
C11 C16 1.389(3)
C11 C12 1.393(3)
C11 P1 1.7882(19)
C12 C13 1.381(3)
C12 H12 0.93
C13 C14 1.374(4)
C13 H13 0.93
C14 C15 1.374(3)
C14 H14 0.93
C15 C16 1.384(3)
C15 H15 0.93
C16 H16 0.93
C17 O3 1.401(2)
C17 P1 1.8045(19)
C17 H17A 0.97
C17 H17B 0.97
O1 P1 1.4780(13)
O2 P1 1.5807(13)
O3 H3A 0.82
